data_7025741
loop_
_publ_author_name
'Dimmer, J\"org-Alexander'
'Hornung, Martin'
'Weigend, Florian'
'Wesemann, Lars'

_publ_section_title
;
 Chalcogen chemistry of group(IV) closo-dodecaborates, synthesis, theory
 and coordination chemistry.
;
_journal_issue 32
_journal_name_full 'Dalton transactions (Cambridge, England : 2003)'
_journal_page_first 7504
_journal_page_last 7512
_journal_paper_doi 10.1039/c003042b
_journal_volume 39
_journal_year 2010
_chemical_formula_moiety '2(C8 H20 N), B11 Ge H11 Se, C2 H3 N'
_chemical_formula_sum 'C18 H54 B11 Ge N3 Se'
_chemical_formula_weight 583.14
_chemical_name_systematic
;
?
;
_space_group_IT_number 14
_symmetry_cell_setting monoclinic
_symmetry_space_group_name_Hall '-P 2ybc'
_symmetry_space_group_name_H-M 'P 1 21/c 1'
_atom_sites_solution_hydrogens calculated
_atom_sites_solution_primary direct
_atom_sites_solution_secondary difmap
_audit_creation_method SHELXL-97
_cell_angle_alpha 90.00
_cell_angle_beta 97.115(4)
_cell_angle_gamma 90.00
_cell_formula_units_Z 4
_cell_length_a 10.1594(5)
_cell_length_b 14.6085(9)
_cell_length_c 21.6075(13)
_cell_measurement_reflns_used 29811
_cell_measurement_temperature 173(2)
_cell_measurement_theta_max 59.27
_cell_measurement_theta_min 4.31
_cell_volume 3182.2(3)
_computing_cell_refinement x-Area
_computing_data_collection x-Area
_computing_data_reduction x-Area
_computing_molecular_graphics 'ortep for windows'
_computing_structure_refinement 'SHELXL-97 (Sheldrick, 1997)'
_computing_structure_solution 'SHELXS-97 (Sheldrick, 1997)'
_diffrn_ambient_temperature 173(2)
_diffrn_measured_fraction_theta_full 0.988
_diffrn_measured_fraction_theta_max 0.988
_diffrn_measurement_device_type 'Stoe IPDS 2T'
_diffrn_measurement_method 'omega scans'
_diffrn_radiation_monochromator graphite
_diffrn_radiation_source 'fine-focus sealed tube'
_diffrn_radiation_type MoK\a
_diffrn_radiation_wavelength 0.71073
_diffrn_reflns_av_R_equivalents 0.1246
_diffrn_reflns_av_sigmaI/netI 0.0525
_diffrn_reflns_limit_h_max 11
_diffrn_reflns_limit_h_min -12
_diffrn_reflns_limit_k_max 17
_diffrn_reflns_limit_k_min -17
_diffrn_reflns_limit_l_max 26
_diffrn_reflns_limit_l_min -26
_diffrn_reflns_number 40249
_diffrn_reflns_theta_full 25.35
_diffrn_reflns_theta_max 25.35
_diffrn_reflns_theta_min 5.67
_exptl_absorpt_coefficient_mu 2.120
_exptl_absorpt_correction_T_max 0.7981
_exptl_absorpt_correction_T_min 0.5759
_exptl_absorpt_correction_type numerical
_exptl_absorpt_process_details 'x-red, x-shape'
_exptl_crystal_colour colorless
_exptl_crystal_density_diffrn 1.217
_exptl_crystal_density_method 'not measured'
_exptl_crystal_description block
_exptl_crystal_F_000 1216
_exptl_crystal_size_max 0.25
_exptl_crystal_size_mid 0.22
_exptl_crystal_size_min 0.14
_refine_diff_density_max 0.316
_refine_diff_density_min -0.675
_refine_diff_density_rms 0.069
_refine_ls_extinction_method none
_refine_ls_goodness_of_fit_ref 1.188
_refine_ls_hydrogen_treatment constr
_refine_ls_matrix_type full
_refine_ls_number_parameters 308
_refine_ls_number_reflns 5768
_refine_ls_number_restraints 0
_refine_ls_restrained_S_all 1.188
_refine_ls_R_factor_all 0.0471
_refine_ls_R_factor_gt 0.0421
_refine_ls_shift/su_max 0.002
_refine_ls_shift/su_mean 0.000
_refine_ls_structure_factor_coef Fsqd
_refine_ls_weighting_details 'calc w=1/[\s^2^(Fo^2^)+(0.0279P)^2^+1.9131P] where P=(Fo^2^+2Fc^2^)/3'
_refine_ls_weighting_scheme calc
_refine_ls_wR_factor_gt 0.0884
_refine_ls_wR_factor_ref 0.0906
_reflns_number_gt 5303
_reflns_number_total 5768
_reflns_threshold_expression >2sigma(I)
_cod_data_source_file c003042b.txt
_cod_data_source_block jd90
_cod_original_sg_symbol_H-M 'P 21/c'
_cod_original_formula_sum 'C18 H54 B11 Ge1 N3 Se1'
_cod_database_code 7025741

loop_
_symmetry_equiv_pos_as_xyz
'x, y, z'
'-x, y+1/2, -z+1/2'
'-x, -y, -z'
'x, -y-1/2, z-1/2'

loop_
_atom_site_label
_atom_site_type_symbol
_atom_site_fract_x
_atom_site_fract_y
_atom_site_fract_z
_atom_site_U_iso_or_equiv
_atom_site_adp_type
_atom_site_occupancy
_atom_site_symmetry_multiplicity
_atom_site_calc_flag
_atom_site_refinement_flags
Se1 Se 0.94311(3) 0.70572(2) 0.490996(13) 0.03150(10) Uani 1 1 d .
Ge1 Ge 0.81476(3) 0.759362(19) 0.559346(12) 0.02380(9) Uani 1 1 d .
N1 N 0.7927(2) 0.94295(14) 0.34839(9) 0.0219(4) Uani 1 1 d .
N2 N 0.7602(2) 0.46631(15) 0.37799(11) 0.0272(5) Uani 1 1 d .
C121 C 0.8958(3) 0.9964(2) 0.39025(13) 0.0320(6) Uani 1 1 d .
H12A H 0.9495 0.9534 0.4167 0.038 Uiso 1 1 calc R
H12B H 0.9537 1.0269 0.3643 0.038 Uiso 1 1 calc R
B107 B 0.7614(3) 0.8044(2) 0.70167(14) 0.0278(7) Uani 1 1 d .
H107 H 0.8020 0.7979 0.7511 0.033 Uiso 1 1 calc R
C221 C 0.9068(3) 0.4893(2) 0.39066(14) 0.0342(6) Uani 1 1 d .
H22A H 0.9207 0.5268 0.4279 0.041 Uiso 1 1 calc R
H22B H 0.9556 0.4328 0.3995 0.041 Uiso 1 1 calc R
C131 C 0.7222(3) 0.8793(2) 0.38918(13) 0.0324(6) Uani 1 1 d .
H13A H 0.7887 0.8431 0.4144 0.039 Uiso 1 1 calc R
H13B H 0.6776 0.9164 0.4174 0.039 Uiso 1 1 calc R
C141 C 0.6909(3) 1.0052(2) 0.31296(14) 0.0321(6) Uani 1 1 d .
H14A H 0.6275 0.9676 0.2870 0.039 Uiso 1 1 calc R
H14B H 0.6429 1.0366 0.3428 0.039 Uiso 1 1 calc R
C111 C 0.8622(3) 0.8900(2) 0.30168(13) 0.0310(6) Uani 1 1 d .
H11A H 0.7965 0.8538 0.2760 0.037 Uiso 1 1 calc R
H11B H 0.8989 0.9335 0.2745 0.037 Uiso 1 1 calc R
B102 B 0.7832(3) 0.7140(2) 0.64959(14) 0.0262(6) Uani 1 1 d .
H102 H 0.8357 0.6507 0.6655 0.031 Uiso 1 1 calc R
B101 B 0.6342(3) 0.7143(2) 0.58909(15) 0.0289(7) Uani 1 1 d .
H101 H 0.5924 0.6515 0.5665 0.035 Uiso 1 1 calc R
B106 B 0.6227(3) 0.7379(2) 0.66851(15) 0.0292(7) Uani 1 1 d .
H106 H 0.5732 0.6884 0.6962 0.035 Uiso 1 1 calc R
B105 B 0.6279(3) 0.8275(2) 0.54814(15) 0.0318(7) Uani 1 1 d .
H105 H 0.5821 0.8363 0.4997 0.038 Uiso 1 1 calc R
C231 C 0.6816(3) 0.5548(2) 0.37057(17) 0.0410(7) Uani 1 1 d .
H23A H 0.7113 0.5944 0.4056 0.049 Uiso 1 1 calc R
H23B H 0.7017 0.5853 0.3330 0.049 Uiso 1 1 calc R
C122 C 0.8420(3) 1.0669(2) 0.43125(14) 0.0408(7) Uani 1 1 d .
H12C H 0.9143 1.0972 0.4558 0.061 Uiso 1 1 calc R
H12D H 0.7869 1.0375 0.4583 0.061 Uiso 1 1 calc R
H12E H 0.7905 1.1110 0.4057 0.061 Uiso 1 1 calc R
B103 B 0.8695(3) 0.8263(2) 0.64557(14) 0.0250(6) Uani 1 1 d .
H103 H 0.9770 0.8341 0.6588 0.030 Uiso 1 1 calc R
B111 B 0.6075(3) 0.8584(2) 0.67872(15) 0.0336(7) Uani 1 1 d .
H111 H 0.5481 0.8869 0.7134 0.040 Uiso 1 1 calc R
C142 C 0.7460(3) 1.0760(2) 0.27212(16) 0.0433(8) Uani 1 1 d .
H14C H 0.6746 1.1122 0.2516 0.065 Uiso 1 1 calc R
H14D H 0.7913 1.0458 0.2414 0.065 Uiso 1 1 calc R
H14E H 0.8070 1.1149 0.2974 0.065 Uiso 1 1 calc R
C132 C 0.6221(4) 0.8150(2) 0.35533(17) 0.0498(9) Uani 1 1 d .
H13C H 0.5833 0.7782 0.3851 0.075 Uiso 1 1 calc R
H13D H 0.6653 0.7762 0.3282 0.075 Uiso 1 1 calc R
H13E H 0.5540 0.8498 0.3311 0.075 Uiso 1 1 calc R
C222 C 0.9645(3) 0.5381(2) 0.33946(16) 0.0453(8) Uani 1 1 d .
H22C H 1.0571 0.5491 0.3519 0.068 Uiso 1 1 calc R
H22D H 0.9196 0.5955 0.3312 0.068 Uiso 1 1 calc R
H22E H 0.9537 0.5012 0.3024 0.068 Uiso 1 1 calc R
C211 C 0.7242(3) 0.4101(2) 0.43265(16) 0.0440(8) Uani 1 1 d .
H21A H 0.6346 0.3872 0.4222 0.053 Uiso 1 1 calc R
H21B H 0.7830 0.3576 0.4380 0.053 Uiso 1 1 calc R
B104 B 0.7741(3) 0.8966(2) 0.58305(14) 0.0281(7) Uani 1 1 d .
H104 H 0.8210 0.9491 0.5566 0.034 Uiso 1 1 calc R
B108 B 0.7561(3) 0.9118(2) 0.66279(15) 0.0313(7) Uani 1 1 d .
H108 H 0.7931 0.9749 0.6868 0.038 Uiso 1 1 calc R
C241 C 0.7296(3) 0.4111(2) 0.31860(16) 0.0429(8) Uani 1 1 d .
H24A H 0.6363 0.3949 0.3138 0.051 Uiso 1 1 calc R
H24B H 0.7444 0.4496 0.2835 0.051 Uiso 1 1 calc R
C112 C 0.9715(3) 0.8274(2) 0.32907(16) 0.0427(8) Uani 1 1 d .
H11C H 1.0093 0.7969 0.2961 0.064 Uiso 1 1 calc R
H11D H 0.9362 0.7827 0.3551 0.064 Uiso 1 1 calc R
H11E H 1.0389 0.8625 0.3535 0.064 Uiso 1 1 calc R
B109 B 0.6136(3) 0.9125(2) 0.60539(15) 0.0330(7) Uani 1 1 d .
H109 H 0.5584 0.9758 0.5924 0.040 Uiso 1 1 calc R
B110 B 0.5323(3) 0.8051(2) 0.60911(16) 0.0333(7) Uani 1 1 d .
H110 H 0.4239 0.7991 0.5985 0.040 Uiso 1 1 calc R
C232 C 0.5337(3) 0.5436(3) 0.3669(2) 0.0583(10) Uani 1 1 d .
H23C H 0.4920 0.6026 0.3625 0.087 Uiso 1 1 calc R
H23D H 0.5121 0.5149 0.4043 0.087 Uiso 1 1 calc R
H23E H 0.5024 0.5063 0.3316 0.087 Uiso 1 1 calc R
C212 C 0.7318(4) 0.4600(3) 0.49374(17) 0.0619(11) Uani 1 1 d .
H21C H 0.7073 0.4193 0.5253 0.093 Uiso 1 1 calc R
H21D H 0.6721 0.5113 0.4896 0.093 Uiso 1 1 calc R
H21E H 0.8207 0.4815 0.5054 0.093 Uiso 1 1 calc R
C242 C 0.8096(4) 0.3248(3) 0.3157(2) 0.0603(10) Uani 1 1 d .
H24C H 0.7836 0.2943 0.2768 0.090 Uiso 1 1 calc R
H24D H 0.7941 0.2851 0.3495 0.090 Uiso 1 1 calc R
H24E H 0.9022 0.3399 0.3191 0.090 Uiso 1 1 calc R
C30 C 0.2817(4) 0.7606(3) 0.39557(18) 0.0507(9) Uani 1 1 d .
C31 C 0.2763(4) 0.8224(3) 0.44679(18) 0.0571(10) Uani 1 1 d .
H31A H 0.2848 0.8842 0.4327 0.086 Uiso 1 1 calc R
H31B H 0.3475 0.8090 0.4790 0.086 Uiso 1 1 calc R
H31C H 0.1930 0.8154 0.4629 0.086 Uiso 1 1 calc R
N3 N 0.2835(4) 0.7123(3) 0.3552(2) 0.0939(15) Uani 1 1 d .

loop_
_atom_site_aniso_label
_atom_site_aniso_U_11
_atom_site_aniso_U_22
_atom_site_aniso_U_33
_atom_site_aniso_U_23
_atom_site_aniso_U_13
_atom_site_aniso_U_12
Se1 0.03367(17) 0.03528(17) 0.02660(16) 0.00009(11) 0.00792(11) 0.00596(12)
Ge1 0.02425(16) 0.02577(16) 0.02160(15) 0.00157(11) 0.00379(11) -0.00007(11)
N1 0.0252(11) 0.0224(10) 0.0184(10) 0.0003(8) 0.0038(9) 0.0003(9)
N2 0.0257(12) 0.0258(11) 0.0301(12) 0.0028(9) 0.0035(9) 0.0013(9)
C121 0.0339(15) 0.0323(15) 0.0287(14) -0.0016(12) 0.0003(12) -0.0046(12)
B107 0.0339(17) 0.0279(16) 0.0210(15) 0.0028(12) 0.0014(12) -0.0010(13)
C221 0.0279(15) 0.0354(15) 0.0387(16) 0.0017(13) 0.0019(12) -0.0003(12)
C131 0.0389(16) 0.0308(15) 0.0295(15) 0.0068(12) 0.0123(12) -0.0021(12)
C141 0.0304(15) 0.0346(15) 0.0309(15) 0.0041(12) 0.0021(12) 0.0038(12)
C111 0.0373(16) 0.0325(15) 0.0250(14) -0.0030(12) 0.0110(12) 0.0001(12)
B102 0.0292(16) 0.0233(14) 0.0261(15) 0.0019(12) 0.0031(12) -0.0017(12)
B101 0.0275(16) 0.0340(17) 0.0253(15) 0.0017(13) 0.0041(12) -0.0079(13)
B106 0.0294(16) 0.0331(16) 0.0256(16) 0.0043(13) 0.0058(13) -0.0030(13)
B105 0.0274(16) 0.0408(18) 0.0269(16) 0.0051(14) 0.0021(13) 0.0025(14)
C231 0.0419(18) 0.0304(15) 0.0504(19) 0.0059(14) 0.0047(15) 0.0093(13)
C122 0.055(2) 0.0341(16) 0.0342(16) -0.0090(13) 0.0075(14) -0.0062(14)
B103 0.0252(15) 0.0234(14) 0.0259(15) 0.0017(12) 0.0011(12) -0.0015(12)
B111 0.0341(18) 0.0420(19) 0.0260(16) 0.0041(14) 0.0087(13) 0.0076(15)
C142 0.0407(18) 0.0423(18) 0.0463(19) 0.0178(15) 0.0027(15) 0.0025(14)
C132 0.059(2) 0.049(2) 0.0447(19) -0.0026(16) 0.0166(17) -0.0219(17)
C222 0.0375(17) 0.0485(19) 0.052(2) 0.0062(16) 0.0142(15) -0.0038(15)
C211 0.0427(18) 0.0414(18) 0.0501(19) 0.0159(15) 0.0143(15) 0.0032(15)
B104 0.0304(16) 0.0281(15) 0.0263(15) 0.0061(12) 0.0053(13) -0.0003(13)
B108 0.0415(19) 0.0258(15) 0.0269(16) 0.0017(13) 0.0054(14) 0.0021(14)
C241 0.0427(18) 0.0418(18) 0.0435(18) -0.0084(15) 0.0030(15) -0.0068(14)
C112 0.0403(18) 0.0445(18) 0.0447(18) -0.0031(15) 0.0104(14) 0.0135(15)
B109 0.0329(17) 0.0358(18) 0.0313(17) 0.0094(14) 0.0076(14) 0.0094(14)
B110 0.0259(16) 0.0448(19) 0.0294(16) 0.0049(14) 0.0038(13) 0.0013(14)
C232 0.0348(18) 0.053(2) 0.088(3) 0.012(2) 0.0082(19) 0.0139(16)
C212 0.072(3) 0.078(3) 0.040(2) 0.0088(19) 0.0223(19) 0.000(2)
C242 0.070(3) 0.042(2) 0.072(3) -0.0170(19) 0.022(2) -0.0018(18)
C30 0.0381(19) 0.062(2) 0.051(2) -0.0153(18) -0.0007(16) 0.0149(17)
C31 0.049(2) 0.072(3) 0.049(2) -0.0219(19) 0.0004(17) -0.0034(19)
N3 0.080(3) 0.109(3) 0.087(3) -0.055(3) -0.011(2) 0.044(2)

loop_
_atom_type_symbol
_atom_type_description
_atom_type_scat_dispersion_real
_atom_type_scat_dispersion_imag
_atom_type_scat_source
C C 0.0033 0.0016 'International Tables Vol C Tables 4.2.6.8 and 6.1.1.4'
H H 0.0000 0.0000 'International Tables Vol C Tables 4.2.6.8 and 6.1.1.4'
B B 0.0013 0.0007 'International Tables Vol C Tables 4.2.6.8 and 6.1.1.4'
Ge Ge 0.1547 1.8001 'International Tables Vol C Tables 4.2.6.8 and 6.1.1.4'
N N 0.0061 0.0033 'International Tables Vol C Tables 4.2.6.8 and 6.1.1.4'
Se Se -0.0929 2.2259 'International Tables Vol C Tables 4.2.6.8 and 6.1.1.4'

loop_
_geom_angle_atom_site_label_1
_geom_angle_atom_site_label_2
_geom_angle_atom_site_label_3
_geom_angle
B103 Ge1 B102 52.29(11)
B103 Ge1 B101 91.11(12)
B102 Ge1 B101 52.41(12)
B103 Ge1 B104 52.35(12)
B102 Ge1 B104 91.00(12)
B101 Ge1 B104 91.06(13)
B103 Ge1 B105 91.00(12)
B102 Ge1 B105 90.95(12)
B101 Ge1 B105 52.26(13)
B104 Ge1 B105 52.31(13)
B103 Ge1 Se1 129.33(9)
B102 Ge1 Se1 131.78(9)
B101 Ge1 Se1 133.63(9)
B104 Ge1 Se1 129.71(9)
B105 Ge1 Se1 132.44(9)
C141 N1 C121 111.9(2)
C141 N1 C111 108.4(2)
C121 N1 C111 108.4(2)
C141 N1 C131 108.7(2)
C121 N1 C131 108.0(2)
C111 N1 C131 111.5(2)
C241 N2 C231 108.3(2)
C241 N2 C221 111.4(2)
C231 N2 C221 108.8(2)
C241 N2 C211 109.1(2)
C231 N2 C211 111.6(2)
C221 N2 C211 107.7(2)
C122 C121 N1 115.5(2)
B103 B107 B102 63.88(18)
B103 B107 B111 109.3(2)
B102 B107 B111 109.4(2)
B103 B107 B108 60.01(18)
B102 B107 B108 111.0(2)
B111 B107 B108 59.93(19)
B103 B107 B106 110.5(2)
B102 B107 B106 59.54(18)
B111 B107 B106 60.24(19)
B108 B107 B106 108.3(2)
C222 C221 N2 115.9(2)
C132 C131 N1 116.0(2)
C142 C141 N1 115.3(2)
C112 C111 N1 115.6(2)
B106 B102 B107 60.79(18)
B106 B102 B103 106.8(2)
B107 B102 B103 57.95(16)
B106 B102 B101 58.06(17)
B107 B102 B101 106.7(2)
B103 B102 B101 108.0(2)
B106 B102 Ge1 113.59(19)
B107 B102 Ge1 113.38(18)
B103 B102 Ge1 63.72(13)
B101 B102 Ge1 63.83(13)
B106 B101 B110 60.38(19)
B106 B101 B105 106.5(2)
B110 B101 B105 57.77(18)
B106 B101 B102 57.86(17)
B110 B101 B102 106.2(2)
B105 B101 B102 108.0(2)
B106 B101 Ge1 113.37(19)
B110 B101 Ge1 113.3(2)
B105 B101 Ge1 64.10(14)
B102 B101 Ge1 63.77(13)
B102 B106 B101 64.07(18)
B102 B106 B110 110.6(2)
B101 B106 B110 59.82(19)
B102 B106 B111 108.7(2)
B101 B106 B111 109.2(2)
B110 B106 B111 59.95(19)
B102 B106 B107 59.67(18)
B101 B106 B107 110.6(2)
B110 B106 B107 107.5(2)
B111 B106 B107 59.34(18)
B110 B105 B109 60.50(19)
B110 B105 B101 58.14(18)
B109 B105 B101 106.9(2)
B110 B105 B104 106.4(2)
B109 B105 B104 58.08(18)
B101 B105 B104 107.8(2)
B110 B105 Ge1 113.2(2)
B109 B105 Ge1 113.4(2)
B101 B105 Ge1 63.64(14)
B104 B105 Ge1 63.62(14)
C232 C231 N2 115.0(3)
B107 B103 B108 60.42(18)
B107 B103 B102 58.16(17)
B108 B103 B102 106.8(2)
B107 B103 B104 106.6(2)
B108 B103 B104 58.07(17)
B102 B103 B104 108.2(2)
B107 B103 Ge1 113.78(18)
B108 B103 Ge1 113.83(19)
B102 B103 Ge1 63.99(13)
B104 B103 Ge1 63.99(14)
B107 B111 B108 60.35(18)
B107 B111 B109 108.7(2)
B108 B111 B109 60.41(19)
B107 B111 B110 108.3(2)
B108 B111 B110 108.4(2)
B109 B111 B110 60.02(19)
B107 B111 B106 60.43(18)
B108 B111 B106 108.8(2)
B109 B111 B106 108.4(2)
B110 B111 B106 59.89(19)
C212 C211 N2 115.5(3)
B108 B104 B109 60.56(19)
B108 B104 B103 58.15(17)
B109 B104 B103 106.7(2)
B108 B104 B105 106.7(2)
B109 B104 B105 58.03(18)
B103 B104 B105 108.0(2)
B108 B104 Ge1 113.60(19)
B109 B104 Ge1 113.7(2)
B103 B104 Ge1 63.66(13)
B105 B104 Ge1 64.06(15)
B104 B108 B103 63.77(18)
B104 B108 B111 109.1(2)
B103 B108 B111 108.8(2)
B104 B108 B107 110.4(2)
B103 B108 B107 59.57(17)
B111 B108 B107 59.72(18)
B104 B108 B109 59.81(18)
B103 B108 B109 110.5(2)
B111 B108 B109 60.02(19)
B107 B108 B109 107.9(2)
C242 C241 N2 115.2(3)
B105 B109 B104 63.89(19)
B105 B109 B111 109.0(2)
B104 B109 B111 108.6(2)
B105 B109 B110 59.48(19)
B104 B109 B110 110.1(2)
B111 B109 B110 60.01(19)
B105 B109 B108 110.6(2)
B104 B109 B108 59.63(18)
B111 B109 B108 59.57(19)
B110 B109 B108 107.7(2)
B105 B110 B101 64.09(19)
B105 B110 B106 111.0(2)
B101 B110 B106 59.80(18)
B105 B110 B111 109.4(2)
B101 B110 B111 109.4(2)
B106 B110 B111 60.15(19)
B105 B110 B109 60.02(19)
B101 B110 B109 111.2(2)
B106 B110 B109 108.6(2)
B111 B110 B109 59.96(19)
N3 C30 C31 178.7(4)

loop_
_geom_bond_atom_site_label_1
_geom_bond_atom_site_label_2
_geom_bond_distance
Se1 Ge1 2.2299(4)
Ge1 B103 2.116(3)
Ge1 B102 2.121(3)
Ge1 B101 2.122(3)
Ge1 B104 2.123(3)
Ge1 B105 2.131(3)
N1 C141 1.512(3)
N1 C121 1.513(3)
N1 C111 1.514(3)
N1 C131 1.520(3)
N2 C241 1.515(4)
N2 C231 1.517(4)
N2 C221 1.518(3)
N2 C211 1.520(4)
C121 C122 1.505(4)
B107 B103 1.763(4)
B107 B102 1.767(4)
B107 B111 1.767(5)
B107 B108 1.778(4)
B107 B106 1.787(5)
C221 C222 1.496(4)
C131 C132 1.505(4)
C141 C142 1.511(4)
C111 C112 1.503(4)
B102 B106 1.764(5)
B102 B103 1.867(4)
B102 B101 1.874(4)
B101 B106 1.768(4)
B101 B110 1.769(5)
B101 B105 1.873(5)
B106 B110 1.779(5)
B106 B111 1.783(5)
B105 B110 1.762(5)
B105 B109 1.771(5)
B105 B104 1.875(5)
C231 C232 1.504(5)
B103 B108 1.771(4)
B103 B104 1.870(4)
B111 B108 1.771(5)
B111 B109 1.779(4)
B111 B110 1.780(5)
C211 C212 1.502(5)
B104 B108 1.769(4)
B104 B109 1.772(5)
B108 B109 1.786(5)
C241 C242 1.506(5)
B109 B110 1.780(5)
C30 N3 1.124(5)
C30 C31 1.435(5)
